data_1518379
loop_
_publ_author_name
'Mitra, Monojit'
'Manna, Prankrishna'
'Bauz\'a, Antonio'
'Ballester, Pablo'
'Seth, Saikat Kumar'
'Ray Choudhury, Somnath'
'Frontera, Antonio'
'Mukhopadhyay, Subrata'

_publ_section_title
;
 3-Picoline mediated self-assembly of M(II)-malonate complexes (M =
 Ni/Co/Mn/Mg/Zn/Cu) assisted by various weak forces involving lone
 pair-\p, \p-\p, and anion&#x00B7;&#x00B7;&#x00B7;\p-hole interactions.
;
_journal_issue 50
_journal_name_full 'The journal of physical chemistry. B'
_journal_page_first 14713
_journal_page_last 14726
_journal_paper_doi 10.1021/jp510075m
_journal_volume 118
_journal_year 2014
_chemical_formula_moiety 'C6 H8 O10 Zn, 4(C6 H9 N2), 2(F6 P), 2(H2 O)'
_chemical_formula_sum 'C30 H48 F12 N8 O12 P2 Zn'
_chemical_formula_weight 1068.07
_chemical_name_systematic
;
 ?
;
_space_group_IT_number 2
_symmetry_cell_setting triclinic
_symmetry_space_group_name_Hall '-P 1'
_symmetry_space_group_name_H-M 'P -1'
_atom_sites_solution_hydrogens geom
_atom_sites_solution_primary direct
_atom_sites_solution_secondary difmap
_audit_creation_method SHELXL-97
_cell_angle_alpha 86.113(4)
_cell_angle_beta 75.849(5)
_cell_angle_gamma 76.450(4)
_cell_formula_units_Z 1
_cell_length_a 7.2090(7)
_cell_length_b 11.6545(11)
_cell_length_c 14.1210(14)
_cell_measurement_reflns_used 7210
_cell_measurement_temperature 302(2)
_cell_measurement_theta_max 28.64
_cell_measurement_theta_min 2.35
_cell_volume 1118.32(19)
_computing_cell_refinement 'Bruker SAINT'
_computing_data_collection 'Bruker APEX2'
_computing_data_reduction 'Bruker SAINT'
_computing_molecular_graphics 'Bruker SHELXTL'
_computing_publication_material 'Bruker SHELXTL'
_computing_structure_refinement 'SHELXL-97 (Sheldrick, 2008)'
_computing_structure_solution 'SHELXS-97 (Sheldrick, 2008)'
_diffrn_ambient_temperature 302(2)
_diffrn_measured_fraction_theta_full 0.999
_diffrn_measured_fraction_theta_max 0.915
_diffrn_measurement_device_type 'Bruker D8 Venture'
_diffrn_measurement_method '\f and \w scans'
_diffrn_radiation_monochromator multilayer
_diffrn_radiation_source 'fine-focus sealed tube'
_diffrn_radiation_type MoK\a
_diffrn_radiation_wavelength 0.71073
_diffrn_reflns_av_R_equivalents 0.0479
_diffrn_reflns_av_sigmaI/netI 0.0482
_diffrn_reflns_limit_h_max 9
_diffrn_reflns_limit_h_min -9
_diffrn_reflns_limit_k_max 16
_diffrn_reflns_limit_k_min -16
_diffrn_reflns_limit_l_max 18
_diffrn_reflns_limit_l_min -18
_diffrn_reflns_number 18357
_diffrn_reflns_theta_full 27.00
_diffrn_reflns_theta_max 30.38
_diffrn_reflns_theta_min 2.32
_exptl_absorpt_coefficient_mu 0.735
_exptl_absorpt_correction_T_max 0.7460
_exptl_absorpt_correction_T_min 0.5913
_exptl_absorpt_correction_type multi-scan
_exptl_absorpt_process_details sadabs
_exptl_crystal_colour colourless
_exptl_crystal_density_diffrn 1.586
_exptl_crystal_density_method 'not measured'
_exptl_crystal_description prism
_exptl_crystal_F_000 548
_exptl_crystal_size_max 0.74
_exptl_crystal_size_mid 0.36
_exptl_crystal_size_min 0.24
_refine_diff_density_max 0.601
_refine_diff_density_min -0.535
_refine_diff_density_rms 0.080
_refine_ls_extinction_method none
_refine_ls_goodness_of_fit_ref 1.047
_refine_ls_hydrogen_treatment mixed
_refine_ls_matrix_type full
_refine_ls_number_parameters 313
_refine_ls_number_reflns 6186
_refine_ls_number_restraints 0
_refine_ls_restrained_S_all 1.047
_refine_ls_R_factor_all 0.0696
_refine_ls_R_factor_gt 0.0524
_refine_ls_shift/su_max 0.001
_refine_ls_shift/su_mean 0.000
_refine_ls_structure_factor_coef Fsqd
_refine_ls_weighting_details 'calc w=1/[\s^2^(Fo^2^)+(0.0865P)^2^+0.4176P] where P=(Fo^2^+2Fc^2^)/3'
_refine_ls_weighting_scheme calc
_refine_ls_wR_factor_gt 0.1463
_refine_ls_wR_factor_ref 0.1586
_reflns_number_gt 4887
_reflns_number_total 6186
_reflns_threshold_expression >2sigma(I)
_cod_data_source_file jp510075m_si_007.cif
_cod_data_source_block mo_023rb311
_cod_depositor_comments 'Adding full bibliography for 1518378--1518383.cif.'
_cod_original_sg_symbol_H-M P-1
_cod_database_code 1518379

loop_
_symmetry_equiv_pos_as_xyz
'x, y, z'
'-x, -y, -z'

loop_
_atom_site_label
_atom_site_type_symbol
_atom_site_fract_x
_atom_site_fract_y
_atom_site_fract_z
_atom_site_U_iso_or_equiv
_atom_site_adp_type
_atom_site_occupancy
_atom_site_symmetry_multiplicity
_atom_site_calc_flag
_atom_site_refinement_flags
Zn1 Zn 1.0000 1.0000 0.0000 0.03575(13) Uani 1 2 d S
O1 O 0.7317(2) 1.00090(14) 0.08725(11) 0.0391(3) Uani 1 1 d .
O2 O 0.4424(2) 0.95736(18) 0.12030(14) 0.0514(4) Uani 1 1 d .
O3 O 0.9685(2) 0.87440(14) -0.08496(12) 0.0395(3) Uani 1 1 d .
O4 O 0.8542(3) 0.72612(16) -0.11651(14) 0.0527(4) Uani 1 1 d .
O5 O 0.8361(3) 1.13671(16) -0.08456(14) 0.0425(4) Uani 1 1 d .
C1 C 0.8543(3) 0.80446(19) -0.06087(17) 0.0385(4) Uani 1 1 d .
C2 C 0.7143(4) 0.8108(2) 0.03944(18) 0.0465(5) Uani 1 1 d .
H2 H 0.6097 0.7734 0.0354 0.056 Uiso 1 1 calc R
H2A H 0.7851 0.7636 0.0842 0.056 Uiso 1 1 calc R
C3A C 0.6204(3) 0.9309(2) 0.08455(15) 0.0367(4) Uani 1 1 d .
N1 N 0.9114(4) 0.2767(2) 0.29808(18) 0.0526(5) Uani 1 1 d .
N2 N 0.9258(5) 0.0788(2) 0.2981(2) 0.0692(7) Uani 1 1 d .
H2N H 0.9105 0.0145 0.3287 0.083 Uiso 1 1 d R
H2NA H 0.9771 0.0778 0.2364 0.083 Uiso 1 1 d R
C4 C 0.8631(5) 0.3836(3) 0.3401(3) 0.0650(8) Uani 1 1 d .
H4 H 0.8953 0.4484 0.3032 0.078 Uiso 1 1 calc R
C5 C 0.7684(6) 0.3974(3) 0.4354(3) 0.0760(9) Uani 1 1 d .
H5 H 0.7334 0.4709 0.4648 0.091 Uiso 1 1 calc R
C6 C 0.7251(6) 0.2981(4) 0.4879(3) 0.0741(9) Uani 1 1 d .
H6 H 0.6618 0.3063 0.5537 0.089 Uiso 1 1 calc R
C7 C 0.7710(5) 0.1891(3) 0.4476(2) 0.0603(7) Uani 1 1 d .
C8 C 0.8705(4) 0.1790(2) 0.3470(2) 0.0528(6) Uani 1 1 d .
C9 C 0.7201(7) 0.0827(4) 0.5025(3) 0.0869(11) Uani 1 1 d .
H9 H 0.8348 0.0193 0.4934 0.130 Uiso 1 1 calc R
H9B H 0.6203 0.0597 0.4788 0.130 Uiso 1 1 calc R
H9A H 0.6722 0.1005 0.5707 0.130 Uiso 1 1 calc R
N3 N 0.5412(3) 0.2013(2) 0.18752(17) 0.0509(5) Uani 1 1 d .
N4 N 0.6543(4) 0.3258(2) 0.06628(18) 0.0575(6) Uani 1 1 d .
H4N H 0.7044 0.2668 0.0277 0.069 Uiso 1 1 d R
H4NA H 0.6663 0.3955 0.0459 0.069 Uiso 1 1 d R
C10 C 0.4386(5) 0.1768(4) 0.2771(2) 0.0696(8) Uani 1 1 d .
H10 H 0.4276 0.0998 0.2938 0.084 Uiso 1 1 calc R
C11 C 0.3522(6) 0.2638(5) 0.3423(3) 0.0862(12) Uani 1 1 d .
H11 H 0.2832 0.2478 0.4047 0.103 Uiso 1 1 calc R
C12 C 0.3694(6) 0.3787(4) 0.3135(3) 0.0888(14) Uani 1 1 d .
H12 H 0.3092 0.4393 0.3580 0.107 Uiso 1 1 calc R
C13 C 0.4697(5) 0.4058(3) 0.2237(3) 0.0692(9) Uani 1 1 d .
C14 C 0.5586(4) 0.3108(2) 0.1568(2) 0.0492(6) Uani 1 1 d .
C15 C 0.4961(8) 0.5275(3) 0.1905(4) 0.1038(15) Uani 1 1 d .
H13B H 0.6333 0.5253 0.1656 0.156 Uiso 1 1 calc R
H13A H 0.4446 0.5804 0.2447 0.156 Uiso 1 1 calc R
H13 H 0.4274 0.5545 0.1400 0.156 Uiso 1 1 calc R
P1 P 0.11932(14) 0.26399(7) 0.66945(5) 0.0617(2) Uani 1 1 d .
F1 F 0.2152(8) 0.1562(3) 0.7233(3) 0.1760(19) Uani 1 1 d .
F2 F 0.1799(8) 0.1913(4) 0.5761(2) 0.184(2) Uani 1 1 d .
F3 F 0.0450(8) 0.3327(4) 0.7668(3) 0.194(2) Uani 1 1 d .
F4 F 0.0091(5) 0.3710(3) 0.6196(3) 0.1339(12) Uani 1 1 d .
F5 F -0.0718(6) 0.2126(4) 0.6937(3) 0.1635(16) Uani 1 1 d .
F6 F 0.2991(5) 0.3152(3) 0.6490(4) 0.1737(19) Uani 1 1 d .
O1W O 0.1567(5) 0.5006(2) 0.0506(3) 0.1147(12) Uani 1 1 d .
H5O H 0.755(4) 1.110(2) -0.097(2) 0.040(7) Uiso 1 1 d .
H5OA H 0.891(5) 1.153(3) -0.128(3) 0.060(11) Uiso 1 1 d .
H1N H 1.000(6) 0.269(4) 0.237(3) 0.088(12) Uiso 1 1 d .
H3N H 0.594(5) 0.137(3) 0.146(2) 0.063(9) Uiso 1 1 d .

loop_
_atom_site_aniso_label
_atom_site_aniso_U_11
_atom_site_aniso_U_22
_atom_site_aniso_U_33
_atom_site_aniso_U_23
_atom_site_aniso_U_13
_atom_site_aniso_U_12
Zn1 0.02805(19) 0.0406(2) 0.0413(2) -0.00752(13) -0.00371(13) -0.01556(13)
O1 0.0308(8) 0.0445(8) 0.0440(8) -0.0033(6) -0.0027(6) -0.0181(6)
O2 0.0331(9) 0.0678(12) 0.0566(10) -0.0036(8) -0.0046(7) -0.0231(8)
O3 0.0357(8) 0.0425(8) 0.0440(8) -0.0085(6) -0.0067(6) -0.0165(6)
O4 0.0628(12) 0.0472(10) 0.0570(10) -0.0087(8) -0.0154(9) -0.0259(8)
O5 0.0383(9) 0.0505(10) 0.0433(9) 0.0037(7) -0.0087(7) -0.0210(7)
C1 0.0368(11) 0.0377(10) 0.0463(11) -0.0010(8) -0.0163(9) -0.0121(8)
C2 0.0486(14) 0.0442(12) 0.0515(13) 0.0014(10) -0.0079(10) -0.0243(10)
C3A 0.0339(10) 0.0471(11) 0.0338(10) 0.0049(8) -0.0087(8) -0.0189(9)
N1 0.0515(13) 0.0554(13) 0.0549(13) -0.0058(10) -0.0146(10) -0.0163(10)
N2 0.087(2) 0.0519(14) 0.0655(16) -0.0052(11) -0.0102(14) -0.0156(13)
C4 0.070(2) 0.0548(16) 0.077(2) -0.0102(14) -0.0184(15) -0.0221(14)
C5 0.086(2) 0.070(2) 0.077(2) -0.0246(17) -0.0131(18) -0.0257(18)
C6 0.072(2) 0.091(2) 0.0594(18) -0.0179(16) -0.0062(15) -0.0236(18)
C7 0.0542(16) 0.0726(19) 0.0579(16) -0.0027(13) -0.0142(12) -0.0202(14)
C8 0.0490(14) 0.0538(14) 0.0603(15) -0.0021(11) -0.0190(12) -0.0140(11)
C9 0.088(3) 0.092(3) 0.077(2) 0.013(2) -0.006(2) -0.031(2)
N3 0.0419(11) 0.0610(14) 0.0496(12) -0.0100(10) -0.0131(9) -0.0060(9)
N4 0.0589(14) 0.0447(12) 0.0672(15) -0.0089(10) -0.0128(11) -0.0080(10)
C10 0.0525(17) 0.098(3) 0.0592(17) 0.0004(16) -0.0161(13) -0.0162(16)
C11 0.061(2) 0.138(4) 0.0506(17) -0.018(2) -0.0090(14) -0.003(2)
C12 0.065(2) 0.118(3) 0.075(2) -0.051(2) -0.0227(18) 0.016(2)
C13 0.0572(18) 0.0713(19) 0.080(2) -0.0359(16) -0.0315(16) 0.0106(14)
C14 0.0395(12) 0.0526(14) 0.0575(14) -0.0164(11) -0.0211(11) 0.0002(10)
C15 0.121(4) 0.063(2) 0.128(4) -0.043(2) -0.046(3) 0.007(2)
P1 0.0807(6) 0.0555(4) 0.0472(4) 0.0057(3) -0.0068(3) -0.0221(4)
F1 0.276(5) 0.102(2) 0.202(4) 0.067(2) -0.160(4) -0.056(3)
F2 0.275(5) 0.158(3) 0.083(2) -0.048(2) -0.012(3) 0.003(3)
F3 0.223(5) 0.235(5) 0.106(2) -0.088(3) -0.011(3) -0.021(4)
F4 0.148(3) 0.0802(17) 0.192(3) 0.0348(18) -0.087(3) -0.0237(16)
F5 0.149(3) 0.177(4) 0.197(4) 0.047(3) -0.048(3) -0.106(3)
F6 0.086(2) 0.135(3) 0.302(6) 0.056(3) -0.038(3) -0.054(2)
O1W 0.104(2) 0.0614(16) 0.183(3) 0.0297(19) -0.036(2) -0.0335(15)

loop_
_atom_type_symbol
_atom_type_description
_atom_type_scat_dispersion_real
_atom_type_scat_dispersion_imag
_atom_type_scat_source
C C 0.0033 0.0016 'International Tables Vol C Tables 4.2.6.8 and 6.1.1.4'
H H 0.0000 0.0000 'International Tables Vol C Tables 4.2.6.8 and 6.1.1.4'
F F 0.0171 0.0103 'International Tables Vol C Tables 4.2.6.8 and 6.1.1.4'
N N 0.0061 0.0033 'International Tables Vol C Tables 4.2.6.8 and 6.1.1.4'
O O 0.0106 0.0060 'International Tables Vol C Tables 4.2.6.8 and 6.1.1.4'
P P 0.1023 0.0942 'International Tables Vol C Tables 4.2.6.8 and 6.1.1.4'
Zn Zn 0.2839 1.4301 'International Tables Vol C Tables 4.2.6.8 and 6.1.1.4'

loop_
_geom_angle_atom_site_label_1
_geom_angle_atom_site_label_2
_geom_angle_atom_site_label_3
_geom_angle
_geom_angle_site_symmetry_1
_geom_angle_site_symmetry_3
O1 Zn1 O1 180.00(8) . 2_775
O1 Zn1 O3 89.77(6) . 2_775
O1 Zn1 O3 90.23(6) 2_775 2_775
O1 Zn1 O3 90.23(6) . .
O1 Zn1 O3 89.77(6) 2_775 .
O3 Zn1 O3 180.00(8) 2_775 .
O1 Zn1 O5 95.73(7) . 2_775
O1 Zn1 O5 84.27(7) 2_775 2_775
O3 Zn1 O5 88.85(7) 2_775 2_775
O3 Zn1 O5 91.15(7) . 2_775
O1 Zn1 O5 84.27(7) . .
O1 Zn1 O5 95.73(7) 2_775 .
O3 Zn1 O5 91.15(7) 2_775 .
O3 Zn1 O5 88.85(7) . .
O5 Zn1 O5 180.0 2_775 .
C3A O1 Zn1 127.44(14) . .
C1 O3 Zn1 127.02(15) . .
Zn1 O5 H5O 107(2) . .
Zn1 O5 H5OA 115(3) . .
H5O O5 H5OA 107(3) . .
O4 C1 O3 122.0(2) . .
O4 C1 C2 117.1(2) . .
O3 C1 C2 120.87(19) . .
C3A C2 C1 118.33(19) . .
C3A C2 H2 107.7 . .
C1 C2 H2 107.7 . .
C3A C2 H2A 107.7 . .
C1 C2 H2A 107.7 . .
H2 C2 H2A 107.1 . .
O2 C3A O1 121.8(2) . .
O2 C3A C2 119.9(2) . .
O1 C3A C2 118.20(19) . .
C8 N1 C4 122.9(3) . .
C8 N1 H1N 119(3) . .
C4 N1 H1N 116(3) . .
C8 N2 H2N 119.2 . .
C8 N2 H2NA 120.8 . .
H2N N2 H2NA 120.0 . .
N1 C4 C5 120.7(3) . .
N1 C4 H4 119.7 . .
C5 C4 H4 119.7 . .
C4 C5 C6 117.7(3) . .
C4 C5 H5 121.2 . .
C6 C5 H5 121.2 . .
C7 C6 C5 123.1(3) . .
C7 C6 H6 118.4 . .
C5 C6 H6 118.4 . .
C6 C7 C8 117.1(3) . .
C6 C7 C9 123.5(3) . .
C8 C7 C9 119.4(3) . .
N2 C8 N1 117.5(3) . .
N2 C8 C7 124.0(3) . .
N1 C8 C7 118.5(3) . .
C7 C9 H9 109.5 . .
C7 C9 H9B 109.5 . .
H9 C9 H9B 109.5 . .
C7 C9 H9A 109.5 . .
H9 C9 H9A 109.5 . .
H9B C9 H9A 109.5 . .
C14 N3 C10 123.5(3) . .
C14 N3 H3N 121(2) . .
C10 N3 H3N 115(2) . .
C14 N4 H4N 120.6 . .
C14 N4 H4NA 119.4 . .
H4N N4 H4NA 120.0 . .
C11 C10 N3 120.1(4) . .
C11 C10 H10 119.9 . .
N3 C10 H10 119.9 . .
C10 C11 C12 118.0(4) . .
C10 C11 H11 121.0 . .
C12 C11 H11 121.0 . .
C13 C12 C11 123.0(3) . .
C13 C12 H12 118.5 . .
C11 C12 H12 118.5 . .
C12 C13 C14 117.0(4) . .
C12 C13 C15 124.7(3) . .
C14 C13 C15 118.2(3) . .
N4 C14 N3 118.6(2) . .
N4 C14 C13 123.1(3) . .
N3 C14 C13 118.3(3) . .
C13 C15 H13B 109.5 . .
C13 C15 H13A 109.5 . .
H13B C15 H13A 109.5 . .
C13 C15 H13 109.5 . .
H13B C15 H13 109.5 . .
H13A C15 H13 109.5 . .
F6 P1 F2 96.0(3) . .
F6 P1 F1 92.7(2) . .
F2 P1 F1 89.4(2) . .
F6 P1 F4 90.9(2) . .
F2 P1 F4 92.0(2) . .
F1 P1 F4 176.0(3) . .
F6 P1 F3 88.3(3) . .
F2 P1 F3 175.7(3) . .
F1 P1 F3 89.7(3) . .
F4 P1 F3 88.7(3) . .
F6 P1 F5 178.3(3) . .
F2 P1 F5 85.7(3) . .
F1 P1 F5 87.4(2) . .
F4 P1 F5 89.0(2) . .
F3 P1 F5 90.0(3) . .

loop_
_geom_bond_atom_site_label_1
_geom_bond_atom_site_label_2
_geom_bond_distance
_geom_bond_site_symmetry_2
Zn1 O1 2.0213(15) .
Zn1 O1 2.0213(15) 2_775
Zn1 O3 2.0397(15) 2_775
Zn1 O3 2.0397(15) .
Zn1 O5 2.2159(18) 2_775
Zn1 O5 2.2159(18) .
O1 C3A 1.279(2) .
O2 C3A 1.231(3) .
O3 C1 1.264(3) .
O4 C1 1.244(3) .
O5 H5O 0.78(3) .
O5 H5OA 0.69(4) .
C1 C2 1.520(3) .
C2 C3A 1.513(3) .
C2 H2 0.9700 .
C2 H2A 0.9700 .
N1 C8 1.346(4) .
N1 C4 1.350(4) .
N1 H1N 0.94(4) .
N2 C8 1.326(4) .
N2 H2N 0.8562 .
N2 H2NA 0.8586 .
C4 C5 1.354(5) .
C4 H4 0.9300 .
C5 C6 1.388(5) .
C5 H5 0.9300 .
C6 C7 1.362(5) .
C6 H6 0.9300 .
C7 C8 1.424(4) .
C7 C9 1.490(5) .
C9 H9 0.9600 .
C9 H9B 0.9600 .
C9 H9A 0.9600 .
N3 C14 1.343(4) .
N3 C10 1.349(4) .
N3 H3N 0.93(3) .
N4 C14 1.317(4) .
N4 H4N 0.8588 .
N4 H4NA 0.8594 .
C10 C11 1.347(5) .
C10 H10 0.9300 .
C11 C12 1.398(6) .
C11 H11 0.9300 .
C12 C13 1.356(6) .
C12 H12 0.9300 .
C13 C14 1.430(4) .
C13 C15 1.503(6) .
C15 H13B 0.9600 .
C15 H13A 0.9600 .
C15 H13 0.9600 .
P1 F6 1.508(3) .
P1 F2 1.530(3) .
P1 F1 1.535(3) .
P1 F4 1.541(3) .
P1 F3 1.551(3) .
P1 F5 1.582(3) .
